data_1000324
loop_
_publ_author_name
'Crosnier-Lopez, M P'
'Fourquet, J L'

_publ_section_title
;
Synthesis and crystal structure of Ba~4~Nb~2~O~3~F~12~
;
_journal_coden_ASTM JSSCBI
_journal_name_full 'Journal of Solid State Chemistry'
_journal_page_first 131
_journal_page_last 138
_journal_paper_doi 10.1006/jssc.1993.1085
_journal_volume 103
_journal_year 1993
_chemical_formula_structural 'Ba4 (Nb2 O3 F12)'
_chemical_formula_sum 'Ba4 F12 Nb2 O3'
_chemical_name_systematic 'Barium fluoroniobate *'
_space_group_IT_number 15
_symmetry_cell_setting monoclinic
_symmetry_Int_Tables_number 15
_symmetry_space_group_name_Hall '-C 2yc'
_symmetry_space_group_name_H-M 'C 1 2/c 1'
_cell_angle_alpha 90
_cell_angle_beta 114.234(5)
_cell_angle_gamma 90
_cell_formula_units_Z 12
_cell_length_a 22.672(2)
_cell_length_b 13.075(1)
_cell_length_c 14.996(1)
_cell_volume 4053.6
_refine_ls_R_factor_all 0.028
_cod_database_code 1000324

loop_
_symmetry_equiv_pos_as_xyz
x,y,z
-x,y,1/2-z
-x,-y,-z
x,-y,1/2+z
1/2+x,1/2+y,z
1/2-x,1/2+y,1/2-z
1/2-x,1/2-y,-z
1/2+x,1/2-y,1/2+z

loop_
_atom_site_aniso_label
_atom_site_aniso_U_11
_atom_site_aniso_U_12
_atom_site_aniso_U_13
_atom_site_aniso_U_22
_atom_site_aniso_U_23
_atom_site_aniso_U_33
Ba1 0.0140(1) 0.0005(1) 0.0069(1) 0.0088(1) 0.0002(1) 0.0120(1)
Ba2 0.0106(1) -0.0006(1) 0.0032(1) 0.0106(1) 0.0009(1) 0.0084(1)
Ba3 0.0150(1) -0.0013(1) 0.0088(1) 0.0105(1) -0.0010(1) 0.0132(1)
Ba4 0.0113(1) -0.0006(1) 0.0038(1) 0.0087(1) 0.0002(1) 0.0098(1)
Ba5 0.0127(1) 0.0002(1) 0.0029(1) 0.0103(1) 0.0006(1) 0.0090(1)
Ba6 0.0096(1) 0.0005(1) 0.0047(1) 0.0114(1) 0.0005(1) 0.0096(1)
Nb1 0.0110(1) -0.0030(1) 0.0018(1) 0.0105(1) 0.0007(1) 0.0069(1)
Nb2 0.0086(1) -0.0004(1) 0.0033(1) 0.0106(1) -0.0003(1) 0.0072(1)
Nb3 0.0091(1) -0.0005(1) 0.0038(1) 0.0086(1) -0.0012(1) 0.0080(1)
F1 0.0102(10) -0.0030(8) 0.0045(9) 0.0156(11) -0.0023(8) 0.0117(10)
F2 0.0215(13) -0.0006(9) 0.0068(10) 0.0136(11) -0.0011(7) 0.0082(10)
F3 0.0163(12) -0.0007(9) 0.0068(9) 0.0134(10) 0.0022(8) 0.0109(11)
F4 0.0160(12) -0.0005(9) 0.0077(10) 0.0152(11) 0.0003(8) 0.0147(11)
F5 0.0191(13) 0.0002(9) 0.0007(10) 0.0112(10) 0.0024(8) 0.0164(11)
F6 0.0158(12) 0.0002(9) 0.0129(11) 0.0143(11) -0.0004(9) 0.0269(14)
F7 0.0171(13) 0.0035(11) 0.0061(10) 0.0266(13) -0.0095(10) 0.0151(12)
F8 0.0193(13) -0.0003(9) 0.0087(10) 0.0118(10) 0.0003(8) 0.0161(12)
F9 0.0187(13) 0.009(1) 0.0145(12) 0.0189(12) 0.0079(10) 0.0252(14)
F10 0.0146(12) -0.0071(10) 0.0076(10) 0.0188(11) 0.0018(10) 0.0210(13)
F11 0.0223(14) -0.0012(10) 0.0086(11) 0.0177(11) 0.0065(9) 0.0188(12)
F12 0.0364(17) -0.0011(11) 0.0131(13) 0.0097(10) -0.0019(9) 0.0218(13)
F13 0.0534(24) 0.0027(13) 0.0109(15) 0.0084(10) 0.0002(10) 0.0240(15)
F14 0.0505(35) 0. -0.0108(21) 0.0234(22) 0. 0.0228(22)
F15 0.0206(14) 0.0077(14) 0.0054(11) 0.0548(21) -0.0176(13) 0.0143(12)
F16 0.0196(13) 0.0047(10) 0.0059(9) 0.0203(11) -0.0043(9) 0.012(1)
F17 0.0263(16) -0.0075(15) 0.0092(12) 0.0511(21) 0.0166(143) 0.0190(14)
F18 0.0306(16) 0.0037(11) 0.0122(11) 0.0143(11) 0.0067(9) 0.0176(12)
F19 0.0454(32) 0. -0.0075(20) 0.0193(19) 0. 0.0206(20)
O1 0.0119(14) -0.0010(13) 0.0031(11) 0.0323(17) 0.0004(12) 0.0162(14)
O2 0.0151(13) 0.0002(10) 0.0046(10) 0.0146(12) -0.0073(10) 0.0134(12)
O3 0.0122(15) 0.0058(18) 0.0078(14) 0.0646(29) 0.0258(20) 0.0285(19)
O4 0.0166(14) -0.0058(12) 0.0088(12) 0.0232(15) 0.0018(12) 0.0209(15)
O5 0.1126(72) 0.0418(38) 0.0323(36) 0.0287(28) 0.0121(22) 0.0209(25)

loop_
_atom_site_label
_atom_site_type_symbol
_atom_site_symmetry_multiplicity
_atom_site_Wyckoff_symbol
_atom_site_fract_x
_atom_site_fract_y
_atom_site_fract_z
_atom_site_occupancy
_atom_site_attached_hydrogens
_atom_site_calc_flag
Ba1 Ba2+ 8 f 0.4155(1) 0.0063(1) 0.6119(1) 1. 0 d
Ba2 Ba2+ 8 f 0.4063(1) 0.1619(1) 0.3407(1) 1. 0 d
Ba3 Ba2+ 8 f 0.4232(1) 0.6607(1) 0.6106(1) 1. 0 d
Ba4 Ba2+ 8 f 0.4172(1) 0.3319(1) 0.6114(1) 1. 0 d
Ba5 Ba2+ 8 f 0.5870(1) 0.5058(1) 0.1434(1) 1. 0 d
Ba6 Ba2+ 8 f 0.7600(1) 0.3242(1) 0.1678(1) 1. 0 d
Nb1 Nb5+ 8 f 0.7628(1) 0.3614(1) 0.5871(1) 1. 0 d
Nb2 Nb5+ 8 f 0.5610(1) 0.1662(1) 0.6026(1) 1. 0 d
Nb3 Nb5+ 8 f 0.7608(1) 0.0425(1) 0.1111(1) 1. 0 d
F1 F1- 8 f 0.4568(1) 0.1653(1) 0.5386(1) 1. 0 d
F2 F1- 8 f 0.5407(2) 0.1631(1) 0.4559(2) 1. 0 d
F3 F1- 8 f 0.4568(1) 0.4953(2) 0.5473(2) 1. 0 d
F4 F1- 8 f 0.3683(1) 0.3344(2) 0.4102(2) 1. 0 d
F5 F1- 8 f 0.1751(1) 0.1394(2) 0.2873(2) 1. 0 d
F6 F1- 8 f 0.3544(2) 0.1673(2) 0.6170(2) 1. 0 d
F7 F1- 8 f 0.2855(2) 0.3649(2) 0.5256(2) 1. 0 d
F8 F1- 8 f 0.4505(2) 0.3337(2) 0.2998(2) 1. 0 d
F9 F1- 8 f 0.3653(2) 0.8254(2) 0.6376(2) 1. 0 d
F10 F1- 8 f 0.6443(1) 0.4853(2) 0.3583(2) 1. 0 d
F11 F1- 8 f 0.2749(2) 0.4550(2) 0.2231(2) 1. 0 d
F12 F1- 8 f 0.5465(2) 0.3129(2) 0.5495(2) 1. 0 d
F13 F1- 8 f 0.4316(2) -0.0199(2) 0.4384(2) 1. 0 d
F14 F1- 4 e 0.5 0.4552(3) 0.75 1. 0 d
F15 F1- 8 f 0.5441(2) 0.2553(3) 0.6994(2) 1. 0 d
F16 F1- 8 f 0.2812(1) 0.2219(2) 0.2056(2) 1. 0 d
F17 F1- 8 f 0.4538(2) -0.0699(3) 0.3037(2) 1. 0 d
F18 F1- 8 f 0.1894(2) 0.4717(2) 0.8149(2) 1. 0 d
F19 F1- 4 e 0.5 0.8852(3) 0.75 1. 0 d
O1 O2- 8 f 0.1430(2) 0.3210(3) 0.1517(3) 1. 0 d
O2 O2- 8 f 0.2205(2) 0.4520(2) 0.0062(2) 1. 0 d
O3 O2- 8 f 0.1851(2) -0.0993(4) 0.5659(3) 1. 0 d
O4 O2- 8 f 0.3057(2) 0.1144(3) 0.3946(3) 1. 0 d
O5 O2- 4 c 0.25 0.25 0. 1. 0 d

loop_
_atom_type_symbol
_atom_type_oxidation_number
Ba2+ 2.000
Nb5+ 5.000
F1- -1.000
O2- -2.000
